data_7229357
loop_
_publ_author_name
'Wang, Li'
'Li, Xiao-Yan'
'Zhao, Qing'
'Li, Li-Hong'
'Dong, Wen-Kui'

_publ_section_title
;
 Fluorescence properties of heterotrinuclear Zn(ii)--M(ii) (M = Ca, Sr and
 Ba) bis(salamo)-type complexes
;
_journal_issue 77
_journal_name_full 'RSC Adv.'
_journal_page_first 48730
_journal_paper_doi 10.1039/C7RA08789F
_journal_volume 7
_journal_year 2017
_chemical_formula_moiety 'C38 H38 Ba N4 O14 Zn2'
_chemical_formula_sum 'C38 H38 Ba N4 O14 Zn2'
_chemical_formula_weight 1042.80
_chemical_name_systematic
;
 ? 
;
_space_group_crystal_system triclinic
_space_group_IT_number 2
_space_group_name_Hall '-P 1'
_space_group_name_H-M_alt 'P -1'
_symmetry_space_group_name_Hall '-P 1'
_symmetry_space_group_name_H-M 'P -1'
_atom_sites_solution_hydrogens geom
_atom_sites_solution_primary direct
_atom_sites_solution_secondary difmap
_audit_creation_date 2015-04-28
_audit_creation_method
;
Olex2 1.2
(compiled 2014.11.28 svn.r3106 for OlexSys, GUI svn.r4959)
;
_audit_update_record
;
2017-07-25 deposited with the CCDC.
2017-10-06 downloaded from the CCDC.
;
_cell_angle_alpha 111.422(8)
_cell_angle_beta 100.715(7)
_cell_angle_gamma 99.989(7)
_cell_formula_units_Z 2
_cell_length_a 12.6093(11)
_cell_length_b 13.4496(12)
_cell_length_c 15.4036(14)
_cell_measurement_reflns_used 2011
_cell_measurement_temperature 295.42(10)
_cell_measurement_theta_max 24.3420
_cell_measurement_theta_min 3.5850
_cell_volume 2304.7(4)
_computing_cell_refinement
;
CrysAlisPro, Agilent Technologies,
Version 1.171.36.28 (release 01-02-2013 CrysAlis171 .NET)
(compiled Feb  1 2013,16:14:44)
;
_computing_data_collection
;
CrysAlisPro, Agilent Technologies,
Version 1.171.36.28 (release 01-02-2013 CrysAlis171 .NET)
(compiled Feb  1 2013,16:14:44)
;
_computing_data_reduction
;
CrysAlisPro, Agilent Technologies,
Version 1.171.36.28 (release 01-02-2013 CrysAlis171 .NET)
(compiled Feb  1 2013,16:14:44)
;
_computing_molecular_graphics 'Olex2 (Dolomanov et al., 2009)'
_computing_publication_material 'Olex2 (Dolomanov et al., 2009)'
_computing_structure_refinement 'ShelXL (Sheldrick, 2008)'
_computing_structure_solution 'ShelXS (Sheldrick, 2008)'
_diffrn_ambient_environment air
_diffrn_ambient_temperature 295.42(10)
_diffrn_detector 'CCD plate'
_diffrn_detector_area_resol_mean 16.0733
_diffrn_detector_type Eos
_diffrn_measured_fraction_theta_full 0.990
_diffrn_measured_fraction_theta_max 0.989
_diffrn_measurement_details
;
#__ type_ start__ end____ width___ exp.time_
  1 omega  -37.00   65.00   1.2000    8.0000
omega____ theta____ kappa____ phi______ frames
    -       20.5854  -19.0000  -30.0000 85

#__ type_ start__ end____ width___ exp.time_
  2 omega   -9.00   23.40   1.2000    8.0000
omega____ theta____ kappa____ phi______ frames
    -      -17.1479  -99.0000    0.0000 27

#__ type_ start__ end____ width___ exp.time_
  3 omega   -5.00   86.20   1.2000    8.0000
omega____ theta____ kappa____ phi______ frames
    -       20.5854   38.0000 -180.0000 76

#__ type_ start__ end____ width___ exp.time_
  4 omega  -19.00    7.40   1.2000    8.0000
omega____ theta____ kappa____ phi______ frames
    -      -17.1479  -99.0000  -30.0000 22

#__ type_ start__ end____ width___ exp.time_
  5 omega  -15.00   19.80   1.2000    8.0000
omega____ theta____ kappa____ phi______ frames
    -      -17.1479  -99.0000  150.0000 29

#__ type_ start__ end____ width___ exp.time_
  6 omega   51.00   94.20   1.2000    8.0000
omega____ theta____ kappa____ phi______ frames
    -       20.5854  178.0000  -30.0000 36

#__ type_ start__ end____ width___ exp.time_
  7 omega   36.00   74.40   1.2000    8.0000
omega____ theta____ kappa____ phi______ frames
    -       20.5854  178.0000   30.0000 32
;
_diffrn_measurement_device 'four-circle diffractometer'
_diffrn_measurement_device_type 'SuperNova, Dual, Cu at zero, Eos'
_diffrn_measurement_method '\w scans'
_diffrn_orient_matrix_UB_11 0.0541525000
_diffrn_orient_matrix_UB_12 0.0033274000
_diffrn_orient_matrix_UB_13 0.0259798000
_diffrn_orient_matrix_UB_21 0.0095938000
_diffrn_orient_matrix_UB_22 -0.0340267000
_diffrn_orient_matrix_UB_23 -0.0437894000
_diffrn_orient_matrix_UB_31 0.0223244000
_diffrn_orient_matrix_UB_32 0.0477562000
_diffrn_orient_matrix_UB_33 -0.0070440000
_diffrn_radiation_monochromator mirror
_diffrn_radiation_probe x-ray
_diffrn_radiation_type MoK\a
_diffrn_radiation_wavelength 0.71073
_diffrn_reflns_av_R_equivalents 0.0787
_diffrn_reflns_av_unetI/netI 0.1763
_diffrn_reflns_limit_h_max 15
_diffrn_reflns_limit_h_min -15
_diffrn_reflns_limit_k_max 16
_diffrn_reflns_limit_k_min -17
_diffrn_reflns_limit_l_max 19
_diffrn_reflns_limit_l_min -18
_diffrn_reflns_number 16711
_diffrn_reflns_theta_full 25.50
_diffrn_reflns_theta_max 26.02
_diffrn_reflns_theta_min 3.41
_diffrn_source 'SuperNova (Mo) X-ray Source'
_exptl_absorpt_coefficient_mu 1.941
_exptl_absorpt_correction_T_max 1.00000
_exptl_absorpt_correction_T_min 0.95221
_exptl_absorpt_correction_type multi-scan
_exptl_absorpt_process_details
;
CrysAlisPro, Agilent Technologies,
Version 1.171.36.28 (release 01-02-2013 CrysAlis171 .NET)
(compiled Feb  1 2013,16:14:44)
Empirical absorption correction using spherical harmonics,
 implemented in SCALE3 ABSPACK scaling algorithm.
;
_exptl_crystal_colour 'clear dark yellow'
_exptl_crystal_colour_lustre clear
_exptl_crystal_colour_modifier dark
_exptl_crystal_colour_primary yellow
_exptl_crystal_density_diffrn 1.503
_exptl_crystal_density_method 'not measured'
_exptl_crystal_description block
_exptl_crystal_F_000 1044
_exptl_crystal_size_max 0.27
_exptl_crystal_size_mid 0.13
_exptl_crystal_size_min 0.1
_refine_diff_density_max 1.913
_refine_diff_density_min -1.011
_refine_diff_density_rms 0.177
_refine_ls_extinction_method none
_refine_ls_goodness_of_fit_ref 1.000
_refine_ls_hydrogen_treatment constr
_refine_ls_matrix_type full
_refine_ls_number_parameters 536
_refine_ls_number_reflns 8995
_refine_ls_number_restraints 0
_refine_ls_restrained_S_all 1.000
_refine_ls_R_factor_all 0.1442
_refine_ls_R_factor_gt 0.0839
_refine_ls_shift/su_max 0.000
_refine_ls_shift/su_mean 0.000
_refine_ls_structure_factor_coef Fsqd
_refine_ls_weighting_details 'calc w=1/[\s^2^(Fo^2^)+(0.0975P)^2^+2.2883P] where P=(Fo^2^+2Fc^2^)/3'
_refine_ls_weighting_scheme calc
_refine_ls_wR_factor_gt 0.2008
_refine_ls_wR_factor_ref 0.2468
_reflns_number_gt 4913
_reflns_number_total 8995
_reflns_threshold_expression >2sigma(I)
_cod_data_source_file c7ra08789f2.cif
_cod_data_source_block d672
_cod_database_code 7229357
_reflns_odcompleteness_completeness 99.08
_reflns_odcompleteness_iscentric 1
_reflns_odcompleteness_theta 26.32
_olex2_refinement_description
;
1. Fixed Uiso
 At 1.2 times of:
  All C(H) groups, All C(H,H) groups
 At 1.5 times of:
  All C(H,H,H) groups
2.a Secondary CH2 refined with riding coordinates:
 C2(H2A,H2B), C10(H10A,H10B), C11(H11A,H11B), C24(H24A,H24B), C25(H25A,H25B),
 C34(H34A,H34B)
2.b Aromatic/amide H refined with riding coordinates:
 C4(H4), C5(H5), C6(H6), C9(H9), C12(H12), C18(H18), C19(H19), C20(H20),
 C21(H21), C23(H23), C26(H26), C30(H30), C31(H31), C32(H32)
2.c Idealised Me refined as rotating group:
 C1(H1A,H1B,H1C), C33(H33A,H33B,H33C), C36(H36A,H36B,H36C), C38(H38A,H38B,H38C)
;
_olex2_date_sample_data_collection 2015-04-25
_olex2_submission_special_instructions 'No special instructions were received'

loop_
_space_group_symop_id
_space_group_symop_operation_xyz
1 'x, y, z'
2 '-x, -y, -z'

loop_
_atom_site_label
_atom_site_type_symbol
_atom_site_fract_x
_atom_site_fract_y
_atom_site_fract_z
_atom_site_U_iso_or_equiv
_atom_site_adp_type
_atom_site_occupancy
_atom_site_calc_flag
_atom_site_refinement_flags_posn
Ba1 Ba 0.76069(5) 0.48156(5) 0.24016(5) 0.0403(2) Uani 1 d .
Zn2 Zn 0.52425(9) 0.25669(9) 0.06001(9) 0.0359(3) Uani 1 d .
Zn1 Zn 1.05233(9) 0.47540(10) 0.27140(9) 0.0378(3) Uani 1 d .
O1 O 0.8064(6) 0.6026(6) 0.4440(6) 0.053(2) Uani 1 d .
O2 O 0.9656(5) 0.5407(5) 0.3647(5) 0.0384(16) Uani 1 d .
O3 O 1.3120(6) 0.5659(7) 0.3830(6) 0.061(2) Uani 1 d .
O4 O 1.2201(6) 0.3311(6) 0.2640(5) 0.0457(18) Uani 1 d .
O5 O 0.9048(5) 0.3621(5) 0.1903(5) 0.0386(16) Uani 1 d .
O6 O 0.6926(5) 0.2802(5) 0.0927(5) 0.0411(17) Uani 1 d .
O7 O 0.4330(5) 0.0745(6) -0.1495(5) 0.0459(18) Uani 1 d .
O8 O 0.2697(5) 0.1522(5) -0.0604(6) 0.046(2) Uani 1 d .
O9 O 0.5537(6) 0.4209(5) 0.1162(6) 0.0450(19) Uani 1 d .
O10 O 0.6463(6) 0.6370(5) 0.2110(6) 0.050(2) Uani 1 d .
O11 O 0.9023(6) 0.5746(7) 0.1611(6) 0.056(2) Uani 1 d .
O12 O 1.0760(6) 0.5569(7) 0.1910(7) 0.063(2) Uani 1 d .
O13 O 0.6195(6) 0.3397(6) 0.2831(6) 0.056(2) Uani 1 d .
O14 O 0.4910(6) 0.2016(6) 0.1593(6) 0.0484(19) Uani 1 d .
N1 N 1.1997(7) 0.5617(8) 0.3893(7) 0.050(2) Uani 1 d .
N2 N 1.1160(7) 0.3369(7) 0.2109(7) 0.041(2) Uani 1 d .
N3 N 0.5302(6) 0.1265(7) -0.0658(6) 0.040(2) Uani 1 d .
N4 N 0.3550(6) 0.2493(6) -0.0045(6) 0.037(2) Uani 1 d .
C1 C 0.6181(11) 0.5967(13) 0.4288(11) 0.082(4) Uani 1 d .
H1A H 0.6100 0.6443 0.3957 0.123 Uiso 1 calc GR
H1B H 0.5639 0.5982 0.4652 0.123 Uiso 1 calc GR
H1C H 0.6066 0.5224 0.3822 0.123 Uiso 1 calc GR
C2 C 0.7220(9) 0.6321(15) 0.4895(11) 0.080(5) Uani 1 d .
H2A H 0.7216 0.6020 0.5379 0.096 Uiso 1 calc R
H2B H 0.7409 0.7121 0.5229 0.096 Uiso 1 calc R
C3 C 0.9181(9) 0.6410(9) 0.5056(9) 0.051(3) Uani 1 d .
C4 C 0.9460(9) 0.7093(9) 0.6023(8) 0.047(3) Uani 1 d .
H4 H 0.8898 0.7295 0.6308 0.057 Uiso 1 calc R
C5 C 1.0565(11) 0.7489(9) 0.6587(9) 0.057(3) Uani 1 d .
H5 H 1.0754 0.7988 0.7233 0.068 Uiso 1 calc R
C6 C 1.1376(10) 0.7117(8) 0.6155(8) 0.048(3) Uani 1 d .
H6 H 1.2114 0.7328 0.6525 0.057 Uiso 1 calc R
C7 C 1.1084(8) 0.6417(9) 0.5150(8) 0.041(3) Uani 1 d .
C8 C 0.9981(9) 0.6045(9) 0.4575(8) 0.043(3) Uani 1 d .
C9 C 1.2014(9) 0.6150(9) 0.4767(8) 0.045(3) Uani 1 d .
H9 H 1.2710 0.6401 0.5218 0.054 Uiso 1 calc R
C10 C 1.3162(9) 0.5167(10) 0.2851(9) 0.056(3) Uani 1 d .
H10A H 1.3835 0.5567 0.2779 0.067 Uiso 1 calc R
H10B H 1.2523 0.5226 0.2430 0.067 Uiso 1 calc R
C11 C 1.3157(9) 0.3986(10) 0.2550(9) 0.057(3) Uani 1 d .
H11A H 1.3181 0.3687 0.1879 0.068 Uiso 1 calc R
H11B H 1.3830 0.3940 0.2939 0.068 Uiso 1 calc R
C12 C 1.0702(9) 0.2479(9) 0.1364(8) 0.043(3) Uani 1 d .
H12 H 1.1111 0.1958 0.1207 0.051 Uiso 1 calc R
C13 C 0.9582(8) 0.2201(8) 0.0728(8) 0.039(2) Uani 1 d .
C14 C 0.8795(8) 0.2749(8) 0.1081(8) 0.037(2) Uani 1 d .
C15 C 0.7604(8) 0.2287(7) 0.0526(8) 0.034(2) Uani 1 d .
C16 C 0.7300(7) 0.1387(7) -0.0371(7) 0.029(2) Uani 1 d .
C17 C 0.8113(8) 0.0934(8) -0.0763(8) 0.040(3) Uani 1 d .
C18 C 0.7880(9) 0.0056(9) -0.1695(9) 0.054(3) Uani 1 d .
H18 H 0.7133 -0.0262 -0.2049 0.064 Uiso 1 calc R
C19 C 0.8654(9) -0.0348(9) -0.2104(9) 0.057(3) Uani 1 d .
H19 H 0.8444 -0.0886 -0.2737 0.069 Uiso 1 calc R
C20 C 0.9789(10) 0.0052(9) -0.1562(10) 0.061(4) Uani 1 d .
H20 H 1.0332 -0.0245 -0.1820 0.073 Uiso 1 calc R
C21 C 1.0076(8) 0.0884(8) -0.0653(8) 0.036(2) Uani 1 d .
H21 H 1.0828 0.1171 -0.0310 0.043 Uiso 1 calc R
C22 C 0.9270(8) 0.1327(7) -0.0211(8) 0.035(2) Uani 1 d .
C23 C 0.6154(8) 0.0982(8) -0.0916(8) 0.039(2) Uani 1 d .
H23 H 0.6004 0.0442 -0.1542 0.047 Uiso 1 calc R
C24 C 0.3508(9) 0.0027(9) -0.1328(10) 0.063(4) Uani 1 d .
H24A H 0.3833 -0.0524 -0.1197 0.075 Uiso 1 calc R
H24B H 0.2898 -0.0361 -0.1917 0.075 Uiso 1 calc R
C25 C 0.3035(8) 0.0583(8) -0.0510(8) 0.043(3) Uani 1 d .
H25A H 0.2394 0.0060 -0.0516 0.052 Uiso 1 calc R
H25B H 0.3594 0.0829 0.0103 0.052 Uiso 1 calc R
C26 C 0.3180(8) 0.3338(8) -0.0005(8) 0.039(2) Uani 1 d .
H26 H 0.2440 0.3181 -0.0354 0.047 Uiso 1 calc R
C27 C 0.3742(8) 0.4454(7) 0.0491(7) 0.033(2) Uani 1 d .
C28 C 0.4899(8) 0.4866(8) 0.1082(8) 0.040(3) Uani 1 d .
C29 C 0.5337(8) 0.6033(8) 0.1572(8) 0.036(2) Uani 1 d .
C30 C 0.4676(9) 0.6726(8) 0.1535(9) 0.046(3) Uani 1 d .
H30 H 0.4978 0.7487 0.1876 0.055 Uiso 1 calc R
C31 C 0.3578(10) 0.6329(10) 0.1006(10) 0.058(3) Uani 1 d .
H31 H 0.3139 0.6818 0.1007 0.069 Uiso 1 calc R
C32 C 0.3136(9) 0.5255(8) 0.0497(9) 0.045(3) Uani 1 d .
H32 H 0.2396 0.5011 0.0125 0.054 Uiso 1 calc R
C33 C 0.8112(13) 0.7788(13) 0.2968(14) 0.109(6) Uani 1 d .
H33A H 0.8433 0.7361 0.2488 0.163 Uiso 1 calc GR
H33B H 0.8247 0.7601 0.3516 0.163 Uiso 1 calc GR
H33C H 0.8449 0.8562 0.3171 0.163 Uiso 1 calc GR
C34 C 0.6988(10) 0.7561(10) 0.2582(10) 0.064(4) Uani 1 d .
H34A H 0.6854 0.7879 0.2113 0.076 Uiso 1 calc R
H34B H 0.6648 0.7901 0.3093 0.076 Uiso 1 calc R
C35 C 0.9974(10) 0.5900(11) 0.1546(9) 0.055(3) Uani 1 d .
C36 C 1.0278(12) 0.6560(14) 0.0957(14) 0.102(6) Uani 1 d .
H36A H 1.0372 0.7333 0.1332 0.152 Uiso 1 calc GR
H36B H 0.9690 0.6308 0.0370 0.152 Uiso 1 calc GR
H36C H 1.0963 0.6451 0.0799 0.152 Uiso 1 calc GR
C37 C 0.5391(9) 0.2542(9) 0.2472(9) 0.043(3) Uani 1 d .
C38 C 0.4979(12) 0.2115(11) 0.3169(10) 0.078(4) Uani 1 d .
H38A H 0.4181 0.1987 0.3034 0.118 Uiso 1 calc GR
H38B H 0.5322 0.2654 0.3823 0.118 Uiso 1 calc GR
H38C H 0.5173 0.1435 0.3093 0.118 Uiso 1 calc GR

loop_
_atom_site_aniso_label
_atom_site_aniso_U_11
_atom_site_aniso_U_22
_atom_site_aniso_U_33
_atom_site_aniso_U_23
_atom_site_aniso_U_13
_atom_site_aniso_U_12
Ba1 0.0266(4) 0.0460(4) 0.0416(4) 0.0097(3) 0.0091(3) 0.0114(3)
Zn2 0.0236(6) 0.0415(7) 0.0394(8) 0.0108(6) 0.0092(5) 0.0127(5)
Zn1 0.0256(6) 0.0531(7) 0.0332(7) 0.0149(6) 0.0089(5) 0.0122(5)
O1 0.035(4) 0.079(5) 0.052(5) 0.022(4) 0.026(4) 0.028(4)
O2 0.034(4) 0.051(4) 0.024(4) 0.007(3) 0.006(3) 0.015(3)
O3 0.027(4) 0.102(6) 0.036(5) 0.010(4) 0.007(4) 0.016(4)
O4 0.034(4) 0.068(5) 0.036(5) 0.021(4) 0.005(3) 0.024(4)
O5 0.024(4) 0.047(4) 0.034(4) 0.005(3) 0.008(3) 0.011(3)
O6 0.015(3) 0.053(4) 0.040(5) 0.002(3) 0.007(3) 0.008(3)
O7 0.024(4) 0.060(4) 0.039(5) 0.009(4) 0.007(3) 0.000(3)
O8 0.022(4) 0.033(4) 0.073(6) 0.014(4) 0.008(4) 0.006(3)
O9 0.032(4) 0.041(4) 0.054(5) 0.014(4) 0.003(4) 0.011(3)
O10 0.050(5) 0.041(4) 0.059(6) 0.017(4) 0.019(4) 0.017(4)
O11 0.042(5) 0.084(6) 0.064(6) 0.048(5) 0.020(4) 0.021(4)
O12 0.048(5) 0.088(6) 0.078(7) 0.059(5) 0.020(5) 0.023(4)
O13 0.044(5) 0.062(5) 0.044(5) 0.012(4) 0.014(4) -0.004(4)
O14 0.041(4) 0.061(5) 0.033(5) 0.015(4) 0.005(4) 0.007(4)
N1 0.017(4) 0.078(6) 0.049(7) 0.021(5) 0.007(4) 0.013(4)
N2 0.028(5) 0.069(6) 0.037(6) 0.030(5) 0.010(4) 0.022(4)
N3 0.020(4) 0.051(5) 0.039(5) 0.008(4) 0.010(4) 0.008(4)
N4 0.021(4) 0.038(5) 0.046(6) 0.010(4) 0.016(4) 0.005(4)
C1 0.051(9) 0.129(12) 0.067(11) 0.029(9) 0.029(8) 0.038(8)
C2 0.027(7) 0.161(14) 0.067(10) 0.054(10) 0.019(7) 0.035(8)
C3 0.034(6) 0.060(7) 0.053(8) 0.019(6) 0.011(6) 0.010(5)
C4 0.046(7) 0.066(7) 0.029(6) 0.017(6) 0.012(5) 0.019(6)
C5 0.077(9) 0.051(7) 0.037(7) 0.006(6) 0.025(7) 0.022(6)
C6 0.052(7) 0.048(6) 0.033(7) 0.007(5) 0.011(5) 0.009(5)
C7 0.033(6) 0.056(6) 0.042(7) 0.020(5) 0.015(5) 0.024(5)
C8 0.034(6) 0.051(6) 0.041(7) 0.014(5) 0.015(5) 0.011(5)
C9 0.034(6) 0.058(7) 0.024(6) 0.006(5) -0.006(5) 0.004(5)
C10 0.032(6) 0.074(8) 0.056(9) 0.021(7) 0.017(6) 0.011(6)
C11 0.028(6) 0.096(10) 0.049(8) 0.028(7) 0.012(5) 0.023(6)
C12 0.036(6) 0.063(7) 0.035(7) 0.018(6) 0.018(5) 0.023(5)
C13 0.027(5) 0.045(6) 0.052(7) 0.022(5) 0.014(5) 0.018(4)
C14 0.037(6) 0.040(6) 0.036(6) 0.014(5) 0.016(5) 0.015(5)
C15 0.032(5) 0.027(5) 0.055(7) 0.022(5) 0.026(5) 0.013(4)
C16 0.017(4) 0.030(5) 0.040(6) 0.015(4) 0.007(4) 0.008(4)
C17 0.027(5) 0.034(5) 0.050(7) 0.008(5) 0.013(5) 0.005(4)
C18 0.023(5) 0.052(6) 0.053(8) -0.015(5) 0.010(5) 0.011(5)
C19 0.040(7) 0.060(7) 0.044(8) -0.006(6) 0.004(6) 0.015(6)
C20 0.057(8) 0.060(7) 0.062(9) 0.002(6) 0.036(7) 0.035(6)
C21 0.026(5) 0.045(6) 0.036(6) 0.009(5) 0.016(4) 0.015(4)
C22 0.040(6) 0.030(5) 0.035(6) 0.011(4) 0.010(5) 0.012(4)
C23 0.036(6) 0.030(5) 0.046(7) 0.010(5) 0.014(5) 0.005(4)
C24 0.033(6) 0.047(7) 0.071(10) -0.006(6) -0.001(6) 0.001(5)
C25 0.033(6) 0.038(6) 0.047(7) 0.012(5) 0.005(5) 0.001(5)
C26 0.028(5) 0.051(6) 0.043(7) 0.027(5) 0.007(5) 0.010(5)
C27 0.034(5) 0.029(5) 0.037(6) 0.014(4) 0.009(5) 0.012(4)
C28 0.033(6) 0.043(6) 0.057(8) 0.023(5) 0.026(5) 0.023(5)
C29 0.036(6) 0.034(5) 0.041(7) 0.018(5) 0.012(5) 0.011(4)
C30 0.052(7) 0.040(6) 0.050(8) 0.017(5) 0.019(6) 0.022(5)
C31 0.049(7) 0.058(8) 0.088(11) 0.044(7) 0.025(7) 0.033(6)
C32 0.035(6) 0.043(6) 0.055(8) 0.022(6) 0.003(5) 0.009(5)
C33 0.090(13) 0.089(11) 0.105(16) 0.021(10) -0.015(11) 0.007(10)
C34 0.045(7) 0.060(8) 0.067(10) 0.023(7) -0.008(7) 0.001(6)
C35 0.043(7) 0.087(9) 0.053(8) 0.046(7) 0.023(6) 0.016(6)
C36 0.066(10) 0.155(15) 0.155(19) 0.130(15) 0.051(11) 0.035(10)
C37 0.033(6) 0.046(6) 0.051(8) 0.014(6) 0.017(5) 0.019(5)
C38 0.092(11) 0.082(9) 0.041(8) 0.023(7) 0.008(8) -0.012(8)

loop_
_atom_type_symbol
_atom_type_description
_atom_type_scat_dispersion_real
_atom_type_scat_dispersion_imag
_atom_type_scat_source
C C 0.0033 0.0016 'International Tables Vol C Tables 4.2.6.8 and 6.1.1.4'
H H 0.0000 0.0000 'International Tables Vol C Tables 4.2.6.8 and 6.1.1.4'
Ba Ba -0.3244 2.2819 'International Tables Vol C Tables 4.2.6.8 and 6.1.1.4'
N N 0.0061 0.0033 'International Tables Vol C Tables 4.2.6.8 and 6.1.1.4'
O O 0.0106 0.0060 'International Tables Vol C Tables 4.2.6.8 and 6.1.1.4'
Zn Zn 0.2839 1.4301 'International Tables Vol C Tables 4.2.6.8 and 6.1.1.4'

loop_
_geom_angle_atom_site_label_1
_geom_angle_atom_site_label_2
_geom_angle_atom_site_label_3
_geom_angle
Zn1 Ba1 Zn2 124.53(3)
O1 Ba1 Zn2 132.60(15)
O1 Ba1 Zn1 89.58(14)
O1 Ba1 O10 89.1(2)
O2 Ba1 Zn2 147.42(14)
O2 Ba1 Zn1 32.90(15)
O2 Ba1 O1 56.7(2)
O2 Ba1 O9 179.3(2)
O2 Ba1 O10 123.6(2)
O2 Ba1 O11 75.1(2)
O2 Ba1 O13 108.1(2)
O5 Ba1 Zn2 91.58(14)
O5 Ba1 Zn1 33.16(14)
O5 Ba1 O1 113.4(2)
O5 Ba1 O2 61.1(2)
O5 Ba1 O6 58.82(19)
O5 Ba1 O9 119.0(2)
O5 Ba1 O10 147.7(2)
O5 Ba1 O11 69.2(2)
O5 Ba1 O13 99.5(2)
O6 Ba1 Zn2 32.96(13)
O6 Ba1 Zn1 91.59(13)
O6 Ba1 O1 145.8(2)
O6 Ba1 O2 118.29(19)
O6 Ba1 O9 61.7(2)
O6 Ba1 O10 114.4(2)
O6 Ba1 O11 95.8(2)
O6 Ba1 O13 70.1(2)
O9 Ba1 Zn2 32.29(13)
O9 Ba1 Zn1 147.48(17)
O9 Ba1 O1 122.9(2)
O9 Ba1 O10 56.8(2)
O9 Ba1 O13 71.3(2)
O10 Ba1 Zn2 89.02(15)
O10 Ba1 Zn1 132.35(15)
O11 Ba1 Zn2 113.55(18)
O11 Ba1 Zn1 56.06(15)
O11 Ba1 O1 112.9(2)
O11 Ba1 O9 105.6(2)
O11 Ba1 O10 81.0(2)
O11 Ba1 O13 165.4(3)
O13 Ba1 Zn2 56.09(17)
O13 Ba1 Zn1 119.07(17)
O13 Ba1 O1 79.6(2)
O13 Ba1 O10 107.5(2)
O6 Zn2 Ba1 46.05(19)
O6 Zn2 N3 82.3(3)
O6 Zn2 N4 163.7(3)
O9 Zn2 Ba1 46.85(19)
O9 Zn2 O6 87.1(3)
O9 Zn2 O14 109.0(3)
O9 Zn2 N3 139.5(3)
O9 Zn2 N4 87.3(3)
O14 Zn2 Ba1 91.7(2)
O14 Zn2 O6 99.4(3)
O14 Zn2 N3 111.3(3)
O14 Zn2 N4 96.9(3)
N3 Zn2 Ba1 126.9(2)
N3 Zn2 N4 92.1(3)
N4 Zn2 Ba1 133.3(2)
O2 Zn1 Ba1 47.08(19)
O2 Zn1 O5 85.2(3)
O2 Zn1 N1 87.1(3)
O2 Zn1 N2 144.2(3)
O5 Zn1 Ba1 46.02(18)
O5 Zn1 N1 158.7(3)
O5 Zn1 N2 81.8(3)
O12 Zn1 Ba1 92.5(2)
O12 Zn1 O2 112.3(3)
O12 Zn1 O5 101.5(3)
O12 Zn1 N1 99.8(4)
O12 Zn1 N2 103.0(3)
N1 Zn1 Ba1 133.4(3)
N2 Zn1 Ba1 127.7(2)
N2 Zn1 N1 93.1(3)
C2 O1 Ba1 122.5(7)
C2 O1 C3 116.3(10)
C3 O1 Ba1 121.1(6)
Zn1 O2 Ba1 100.0(3)
C8 O2 Ba1 128.3(6)
C8 O2 Zn1 131.3(6)
C10 O3 N1 111.6(8)
C11 O4 N2 112.1(7)
Zn1 O5 Ba1 100.8(3)
C14 O5 Ba1 122.4(6)
C14 O5 Zn1 131.2(6)
Zn2 O6 Ba1 101.0(2)
C15 O6 Ba1 123.5(6)
C15 O6 Zn2 134.9(6)
C24 O7 N3 110.1(8)
N4 O8 C25 110.2(7)
Zn2 O9 Ba1 100.9(3)
C28 O9 Ba1 126.6(6)
C28 O9 Zn2 132.1(6)
C29 O10 Ba1 121.5(5)
C29 O10 C34 116.7(8)
C34 O10 Ba1 121.6(6)
C35 O11 Ba1 143.4(7)
C35 O12 Zn1 120.8(7)
C37 O13 Ba1 144.1(8)
C37 O14 Zn2 122.1(7)
O3 N1 Zn1 125.6(7)
C9 N1 Zn1 125.3(7)
C9 N1 O3 109.0(9)
O4 N2 Zn1 119.4(6)
C12 N2 Zn1 129.3(7)
C12 N2 O4 110.8(8)
O7 N3 Zn2 119.9(5)
C23 N3 Zn2 129.4(7)
C23 N3 O7 108.8(9)
O8 N4 Zn2 125.3(5)
C26 N4 Zn2 125.1(6)
C26 N4 O8 109.6(7)
H1A C1 H1B 109.5
H1A C1 H1C 109.5
H1B C1 H1C 109.5
C2 C1 H1A 109.5
C2 C1 H1B 109.5
C2 C1 H1C 109.5
O1 C2 H2A 108.6
O1 C2 H2B 108.6
C1 C2 O1 114.6(13)
C1 C2 H2A 108.6
C1 C2 H2B 108.6
H2A C2 H2B 107.6
C4 C3 O1 123.3(10)
C4 C3 C8 122.7(10)
C8 C3 O1 114.0(10)
C3 C4 H4 119.3
C3 C4 C5 121.5(11)
C5 C4 H4 119.3
C4 C5 H5 121.1
C6 C5 C4 117.8(11)
C6 C5 H5 121.1
C5 C6 H6 119.8
C5 C6 C7 120.4(11)
C7 C6 H6 119.8
C6 C7 C9 115.3(9)
C8 C7 C6 121.8(10)
C8 C7 C9 122.9(10)
O2 C8 C3 119.4(10)
O2 C8 C7 125.0(10)
C7 C8 C3 115.6(10)
N1 C9 C7 128.0(10)
N1 C9 H9 116.0
C7 C9 H9 116.0
O3 C10 H10A 109.3
O3 C10 H10B 109.3
O3 C10 C11 111.7(10)
H10A C10 H10B 107.9
C11 C10 H10A 109.3
C11 C10 H10B 109.3
O4 C11 C10 114.2(9)
O4 C11 H11A 108.7
O4 C11 H11B 108.7
C10 C11 H11A 108.7
C10 C11 H11B 108.7
H11A C11 H11B 107.6
N2 C12 H12 117.3
N2 C12 C13 125.4(10)
C13 C12 H12 117.3
C14 C13 C12 119.4(10)
C14 C13 C22 120.6(9)
C22 C13 C12 119.8(9)
O5 C14 C13 123.8(9)
O5 C14 C15 117.4(8)
C13 C14 C15 118.7(9)
O6 C15 C14 114.9(9)
O6 C15 C16 125.6(9)
C16 C15 C14 119.5(8)
C15 C16 C17 120.8(8)
C15 C16 C23 118.7(8)
C17 C16 C23 120.3(9)
C16 C17 C18 124.3(9)
C16 C17 C22 120.6(10)
C18 C17 C22 115.1(9)
C17 C18 H18 117.4
C19 C18 C17 125.1(10)
C19 C18 H18 117.4
C18 C19 H19 120.4
C18 C19 C20 119.3(11)
C20 C19 H19 120.4
C19 C20 H20 120.6
C21 C20 C19 118.8(10)
C21 C20 H20 120.6
C20 C21 H21 118.7
C20 C21 C22 122.6(10)
C22 C21 H21 118.7
C13 C22 C17 119.1(9)
C13 C22 C21 121.9(9)
C21 C22 C17 118.8(9)
N3 C23 C16 128.5(10)
N3 C23 H23 115.7
C16 C23 H23 115.7
O7 C24 H24A 108.5
O7 C24 H24B 108.5
O7 C24 C25 115.1(8)
H24A C24 H24B 107.5
C25 C24 H24A 108.5
C25 C24 H24B 108.5
O8 C25 C24 110.0(9)
O8 C25 H25A 109.7
O8 C25 H25B 109.7
C24 C25 H25A 109.7
C24 C25 H25B 109.7
H25A C25 H25B 108.2
N4 C26 H26 115.8
N4 C26 C27 128.4(9)
C27 C26 H26 115.8
C26 C27 C28 124.0(8)
C26 C27 C32 118.8(9)
C32 C27 C28 117.0(8)
O9 C28 C27 122.9(9)
O9 C28 C29 120.1(9)
C29 C28 C27 117.0(8)
O10 C29 C28 113.8(8)
C30 C29 O10 125.2(9)
C30 C29 C28 120.9(9)
C29 C30 H30 119.2
C29 C30 C31 121.5(10)
C31 C30 H30 119.2
C30 C31 H31 119.8
C32 C31 C30 120.4(10)
C32 C31 H31 119.8
C27 C32 H32 118.5
C31 C32 C27 123.0(10)
C31 C32 H32 118.5
H33A C33 H33B 109.5
H33A C33 H33C 109.5
H33B C33 H33C 109.5
C34 C33 H33A 109.5
C34 C33 H33B 109.5
C34 C33 H33C 109.5
O10 C34 H34A 109.3
O10 C34 H34B 109.3
C33 C34 O10 111.7(11)
C33 C34 H34A 109.3
C33 C34 H34B 109.3
H34A C34 H34B 107.9
O11 C35 O12 127.2(10)
O11 C35 C36 117.1(11)
O12 C35 C36 115.7(10)
C35 C36 H36A 109.5
C35 C36 H36B 109.5
C35 C36 H36C 109.5
H36A C36 H36B 109.5
H36A C36 H36C 109.5
H36B C36 H36C 109.5
O13 C37 C38 117.2(11)
O14 C37 O13 125.3(11)
O14 C37 C38 117.6(10)
C37 C38 H38A 109.5
C37 C38 H38B 109.5
C37 C38 H38C 109.5
H38A C38 H38B 109.5
H38A C38 H38C 109.5
H38B C38 H38C 109.5

loop_
_geom_bond_atom_site_label_1
_geom_bond_atom_site_label_2
_geom_bond_distance
Ba1 Zn2 3.6608(14)
Ba1 Zn1 3.6385(13)
Ba1 O1 2.848(8)
Ba1 O2 2.706(6)
Ba1 O5 2.666(6)
Ba1 O6 2.685(7)
Ba1 O9 2.720(7)
Ba1 O10 2.854(7)
Ba1 O11 2.717(7)
Ba1 O13 2.726(7)
Zn2 O6 2.029(6)
Zn2 O9 1.991(6)
Zn2 O14 2.005(8)
Zn2 N3 2.108(9)
Zn2 N4 2.148(8)
Zn1 O2 2.007(7)
Zn1 O5 2.026(6)
Zn1 O12 1.960(7)
Zn1 N1 2.134(9)
Zn1 N2 2.124(9)
O1 C2 1.414(14)
O1 C3 1.430(13)
O2 C8 1.308(13)
O3 N1 1.430(10)
O3 C10 1.424(14)
O4 N2 1.443(10)
O4 C11 1.441(13)
O5 C14 1.310(12)
O6 C15 1.296(11)
O7 N3 1.452(10)
O7 C24 1.416(13)
O8 N4 1.397(10)
O8 C25 1.447(11)
O9 C28 1.316(11)
O10 C29 1.404(12)
O10 C34 1.461(13)
O11 C35 1.210(12)
O12 C35 1.274(13)
O13 C37 1.257(12)
O14 C37 1.244(13)
N1 C9 1.267(14)
N2 C12 1.262(13)
N3 C23 1.285(12)
N4 C26 1.287(12)
C1 H1A 0.9600
C1 H1B 0.9600
C1 H1C 0.9600
C1 C2 1.349(16)
C2 H2A 0.9700
C2 H2B 0.9700
C3 C4 1.371(16)
C3 C8 1.411(15)
C4 H4 0.9300
C4 C5 1.391(16)
C5 H5 0.9300
C5 C6 1.388(16)
C6 H6 0.9300
C6 C7 1.422(15)
C7 C8 1.395(14)
C7 C9 1.449(14)
C9 H9 0.9300
C10 H10A 0.9700
C10 H10B 0.9700
C10 C11 1.481(16)
C11 H11A 0.9700
C11 H11B 0.9700
C12 H12 0.9300
C12 C13 1.458(14)
C13 C14 1.408(13)
C13 C22 1.419(15)
C14 C15 1.478(13)
C15 C16 1.393(14)
C16 C17 1.401(13)
C16 C23 1.426(13)
C17 C18 1.423(15)
C17 C22 1.439(13)
C18 H18 0.9300
C18 C19 1.345(15)
C19 H19 0.9300
C19 C20 1.413(15)
C20 H20 0.9300
C20 C21 1.368(15)
C21 H21 0.9300
C21 C22 1.422(13)
C23 H23 0.9300
C24 H24A 0.9700
C24 H24B 0.9700
C24 C25 1.500(16)
C25 H25A 0.9700
C25 H25B 0.9700
C26 H26 0.9300
C26 C27 1.390(13)
C27 C28 1.457(13)
C27 C32 1.423(13)
C28 C29 1.420(13)
C29 C30 1.363(13)
C30 H30 0.9300
C30 C31 1.368(15)
C31 H31 0.9300
C31 C32 1.319(15)
C32 H32 0.9300
C33 H33A 0.9600
C33 H33B 0.9600
C33 H33C 0.9600
C33 C34 1.364(17)
C34 H34A 0.9700
C34 H34B 0.9700
C35 C36 1.537(15)
C36 H36A 0.9600
C36 H36B 0.9600
C36 H36C 0.9600
C37 C38 1.519(16)
C38 H38A 0.9600
C38 H38B 0.9600
C38 H38C 0.9600

loop_
_geom_torsion_atom_site_label_1
_geom_torsion_atom_site_label_2
_geom_torsion_atom_site_label_3
_geom_torsion_atom_site_label_4
_geom_torsion
Ba1 Zn2 O6 C15 -170.7(10)
Ba1 Zn2 O9 C28 -172.5(11)
Ba1 Zn2 O14 C37 8.4(8)
Ba1 Zn2 N3 O7 -152.6(5)
Ba1 Zn2 N3 C23 9.9(10)
Ba1 Zn2 N4 O8 -168.3(6)
Ba1 Zn2 N4 C26 14.5(10)
Ba1 Zn1 O2 C8 -173.1(10)
Ba1 Zn1 O5 C14 153.1(10)
Ba1 Zn1 O12 C35 1.6(10)
Ba1 Zn1 N1 O3 -166.3(6)
Ba1 Zn1 N1 C9 15.7(12)
Ba1 Zn1 N2 O4 -148.3(5)
Ba1 Zn1 N2 C12 23.1(11)
Ba1 O1 C2 C1 1.0(18)
Ba1 O1 C3 C4 172.9(8)
Ba1 O1 C3 C8 -5.7(12)
Ba1 O2 C8 C3 7.2(14)
Ba1 O2 C8 C7 -172.3(7)
Ba1 O5 C14 C13 169.9(7)
Ba1 O5 C14 C15 -13.5(11)
Ba1 O6 C15 C14 14.5(11)
Ba1 O6 C15 C16 -163.4(7)
Ba1 O9 C28 C27 -171.6(7)
Ba1 O9 C28 C29 9.3(14)
Ba1 O10 C29 C28 -9.0(12)
Ba1 O10 C29 C30 168.2(8)
Ba1 O10 C34 C33 13.7(16)
Ba1 O11 C35 O12 2(3)
Ba1 O11 C35 C36 -178.8(11)
Ba1 O13 C37 O14 -2.2(19)
Ba1 O13 C37 C38 177.6(9)
Zn2 Ba1 Zn1 O2 -145.0(3)
Zn2 Ba1 Zn1 O5 -7.3(3)
Zn2 Ba1 Zn1 O12 96.4(3)
Zn2 Ba1 Zn1 N1 -157.6(4)
Zn2 Ba1 Zn1 N2 -12.1(3)
Zn2 Ba1 O1 C2 -36.7(10)
Zn2 Ba1 O1 C3 146.0(6)
Zn2 Ba1 O2 Zn1 61.3(4)
Zn2 Ba1 O2 C8 -125.4(7)
Zn2 Ba1 O5 Zn1 174.0(2)
Zn2 Ba1 O5 C14 17.8(7)
Zn2 Ba1 O6 C15 172.1(9)
Zn2 Ba1 O9 C28 173.0(10)
Zn2 Ba1 O10 C29 10.5(7)
Zn2 Ba1 O10 C34 -174.9(8)
Zn2 Ba1 O11 C35 -117.1(15)
Zn2 Ba1 O13 C37 6.1(11)
Zn2 O6 C15 C14 -176.4(6)
Zn2 O6 C15 C16 5.6(15)
Zn2 O9 C28 C27 -0.8(16)
Zn2 O9 C28 C29 -179.9(7)
Zn2 O14 C37 O13 -7.2(15)
Zn2 O14 C37 C38 173.0(8)
Zn2 N3 C23 C16 8.2(15)
Zn2 N4 C26 C27 -4.1(16)
Zn1 Ba1 Zn2 O6 -2.0(3)
Zn1 Ba1 Zn2 O9 -145.8(3)
Zn1 Ba1 Zn2 O14 99.5(2)
Zn1 Ba1 Zn2 N3 -18.9(3)
Zn1 Ba1 Zn2 N4 -159.4(3)
Zn1 Ba1 O1 C2 -176.4(9)
Zn1 Ba1 O1 C3 6.3(7)
Zn1 Ba1 O2 C8 173.4(9)
Zn1 Ba1 O5 C14 -156.2(9)
Zn1 Ba1 O6 Zn2 178.4(2)
Zn1 Ba1 O6 C15 -9.5(7)
Zn1 Ba1 O9 Zn2 59.5(4)
Zn1 Ba1 O9 C28 -127.5(7)
Zn1 Ba1 O10 C29 149.2(6)
Zn1 Ba1 O10 C34 -36.2(9)
Zn1 Ba1 O11 C35 -0.2(14)
Zn1 Ba1 O13 C37 -108.0(11)
Zn1 O2 C8 C3 178.5(7)
Zn1 O2 C8 C7 -1.0(16)
Zn1 O5 C14 C13 21.7(14)
Zn1 O5 C14 C15 -161.7(6)
Zn1 O12 C35 O11 -2(2)
Zn1 O12 C35 C36 178.2(10)
Zn1 N1 C9 C7 -8.4(17)
Zn1 N2 C12 C13 0.1(16)
O1 Ba1 Zn2 O6 -130.3(3)
O1 Ba1 Zn2 O9 85.8(4)
O1 Ba1 Zn2 O14 -28.9(3)
O1 Ba1 Zn2 N3 -147.3(4)
O1 Ba1 Zn2 N4 72.2(4)
O1 Ba1 Zn1 O2 -0.3(3)
O1 Ba1 Zn1 O5 137.5(3)
O1 Ba1 Zn1 O12 -118.9(3)
O1 Ba1 Zn1 N1 -12.9(4)
O1 Ba1 Zn1 N2 132.6(3)
O1 Ba1 O2 Zn1 179.7(4)
O1 Ba1 O2 C8 -7.0(7)
O1 Ba1 O5 Zn1 -47.4(3)
O1 Ba1 O5 C14 156.4(7)
O1 Ba1 O6 Zn2 86.8(4)
O1 Ba1 O6 C15 -101.1(8)
O1 Ba1 O9 Zn2 -119.0(3)
O1 Ba1 O9 C28 54.1(9)
O1 Ba1 O10 C29 -122.2(7)
O1 Ba1 O10 C34 52.5(9)
O1 Ba1 O11 C35 72.7(15)
O1 Ba1 O13 C37 168.4(12)
O1 C3 C4 C5 -177.0(10)
O1 C3 C8 O2 -0.4(15)
O1 C3 C8 C7 179.1(9)
O2 Ba1 Zn2 O6 -37.3(4)
O2 Ba1 Zn2 O9 178.9(4)
O2 Ba1 Zn2 O14 64.1(4)
O2 Ba1 Zn2 N3 -54.2(4)
O2 Ba1 Zn2 N4 165.3(4)
O2 Ba1 Zn1 O5 137.7(4)
O2 Ba1 Zn1 O12 -118.6(4)
O2 Ba1 Zn1 N1 -12.6(4)
O2 Ba1 Zn1 N2 132.9(4)
O2 Ba1 O1 C2 -176.6(10)
O2 Ba1 O1 C3 6.1(7)
O2 Ba1 O5 Zn1 -24.7(2)
O2 Ba1 O5 C14 179.2(8)
O2 Ba1 O6 Zn2 158.3(2)
O2 Ba1 O6 C15 -29.6(8)
O2 Ba1 O10 C29 -170.2(7)
O2 Ba1 O10 C34 4.5(9)
O2 Ba1 O11 C35 29.5(15)
O2 Ba1 O13 C37 -142.0(11)
O2 Zn1 O5 Ba1 29.6(3)
O2 Zn1 O5 C14 -177.3(8)
O2 Zn1 O12 C35 -42.5(11)
O2 Zn1 N1 O3 -175.5(8)
O2 Zn1 N1 C9 6.5(10)
O2 Zn1 N2 O4 -81.9(8)
O2 Zn1 N2 C12 89.5(11)
O3 N1 C9 C7 173.3(10)
O3 C10 C11 O4 58.0(13)
O4 N2 C12 C13 172.1(9)
O5 Ba1 Zn2 O6 -5.9(3)
O5 Ba1 Zn2 O9 -149.8(3)
O5 Ba1 Zn2 O14 95.5(3)
O5 Ba1 Zn2 N3 -22.9(3)
O5 Ba1 Zn2 N4 -163.4(3)
O5 Ba1 Zn1 O2 -137.7(4)
O5 Ba1 Zn1 O12 103.7(4)
O5 Ba1 Zn1 N1 -150.3(5)
O5 Ba1 Zn1 N2 -4.8(4)
O5 Ba1 O1 C2 -152.7(9)
O5 Ba1 O1 C3 30.0(8)
O5 Ba1 O2 Zn1 24.8(2)
O5 Ba1 O2 C8 -161.8(9)
O5 Ba1 O6 Zn2 173.0(4)
O5 Ba1 O6 C15 -14.9(7)
O5 Ba1 O9 Zn2 35.1(4)
O5 Ba1 O9 C28 -151.8(8)
O5 Ba1 O10 C29 101.9(7)
O5 Ba1 O10 C34 -83.5(9)
O5 Ba1 O11 C35 -34.8(15)
O5 Ba1 O13 C37 -79.4(12)
O5 Zn1 O2 Ba1 -29.0(3)
O5 Zn1 O2 C8 157.9(9)
O5 Zn1 O12 C35 47.1(10)
O5 Zn1 N1 O3 115.5(10)
O5 Zn1 N1 C9 -62.5(14)
O5 Zn1 N2 O4 -151.8(7)
O5 Zn1 N2 C12 19.6(9)
O5 C14 C15 O6 -0.6(13)
O5 C14 C15 C16 177.4(8)
O6 Ba1 Zn2 O9 -143.8(4)
O6 Ba1 Zn2 O14 101.4(4)
O6 Ba1 Zn2 N3 -17.0(4)
O6 Ba1 Zn2 N4 -157.4(4)
O6 Ba1 Zn1 O2 -146.1(3)
O6 Ba1 Zn1 O5 -8.4(3)
O6 Ba1 Zn1 O12 95.3(3)
O6 Ba1 Zn1 N1 -158.7(4)
O6 Ba1 Zn1 N2 -13.2(3)
O6 Ba1 O1 C2 -84.2(10)
O6 Ba1 O1 C3 98.5(7)
O6 Ba1 O2 Zn1 39.3(3)
O6 Ba1 O2 C8 -147.4(8)
O6 Ba1 O5 Zn1 170.2(4)
O6 Ba1 O5 C14 14.0(7)
O6 Ba1 O9 Zn2 21.4(3)
O6 Ba1 O9 C28 -165.6(9)
O6 Ba1 O10 C29 32.2(8)
O6 Ba1 O10 C34 -153.2(8)
O6 Ba1 O11 C35 -88.3(15)
O6 Ba1 O13 C37 -27.6(11)
O6 Zn2 O9 Ba1 -25.2(3)
O6 Zn2 O9 C28 162.4(10)
O6 Zn2 O14 C37 54.0(8)
O6 Zn2 N3 O7 -164.8(7)
O6 Zn2 N3 C23 -2.4(9)
O6 Zn2 N4 O8 111.6(11)
O6 Zn2 N4 C26 -65.6(15)
O6 C15 C16 C17 176.2(9)
O6 C15 C16 C23 0.5(14)
O7 N3 C23 C16 172.2(9)
O7 C24 C25 O8 49.5(13)
O8 N4 C26 C27 178.3(10)
O9 Ba1 Zn2 O6 143.8(4)
O9 Ba1 Zn2 O14 -114.7(4)
O9 Ba1 Zn2 N3 126.9(4)
O9 Ba1 Zn2 N4 -13.6(4)
O9 Ba1 Zn1 O2 -179.0(4)
O9 Ba1 Zn1 O5 -41.2(4)
O9 Ba1 Zn1 O12 62.5(4)
O9 Ba1 Zn1 N1 168.4(4)
O9 Ba1 Zn1 N2 -46.1(4)
O9 Ba1 O1 C2 2.7(10)
O9 Ba1 O1 C3 -174.6(7)
O9 Ba1 O5 Zn1 156.1(2)
O9 Ba1 O5 C14 -0.1(8)
O9 Ba1 O6 Zn2 -21.0(2)
O9 Ba1 O6 C15 151.1(8)
O9 Ba1 O10 C29 9.1(7)
O9 Ba1 O10 C34 -176.3(9)
O9 Ba1 O11 C35 -150.4(15)
O9 Ba1 O13 C37 38.2(11)
O9 Zn2 O6 Ba1 25.5(3)
O9 Zn2 O6 C15 -145.2(9)
O9 Zn2 O14 C37 -36.1(9)
O9 Zn2 N3 O7 -88.6(7)
O9 Zn2 N3 C23 73.9(10)
O9 Zn2 N4 O8 -178.2(8)
O9 Zn2 N4 C26 4.6(9)
O9 C28 C29 O10 0.4(14)
O9 C28 C29 C30 -176.9(10)
O10 Ba1 Zn2 O6 141.7(3)
O10 Ba1 Zn2 O9 -2.1(4)
O10 Ba1 Zn2 O14 -116.8(3)
O10 Ba1 Zn2 N3 124.8(3)
O10 Ba1 Zn2 N4 -15.7(4)
O10 Ba1 Zn1 O2 88.2(3)
O10 Ba1 Zn1 O5 -134.1(4)
O10 Ba1 Zn1 O12 -30.4(4)
O10 Ba1 Zn1 N1 75.6(4)
O10 Ba1 Zn1 N2 -138.9(4)
O10 Ba1 O1 C2 51.2(9)
O10 Ba1 O1 C3 -126.1(7)
O10 Ba1 O2 Zn1 -117.6(3)
O10 Ba1 O2 C8 55.8(9)
O10 Ba1 O5 Zn1 83.3(4)
O10 Ba1 O5 C14 -72.9(8)
O10 Ba1 O6 Zn2 -42.8(3)
O10 Ba1 O6 C15 129.3(7)
O10 Ba1 O9 Zn2 177.5(4)
O10 Ba1 O9 C28 -9.5(7)
O10 Ba1 O11 C35 157.9(15)
O10 Ba1 O13 C37 82.6(12)
O10 C29 C30 C31 -178.6(11)
O11 Ba1 Zn2 O6 62.0(3)
O11 Ba1 Zn2 O9 -81.9(4)
O11 Ba1 Zn2 O14 163.4(3)
O11 Ba1 Zn2 N3 45.0(3)
O11 Ba1 Zn2 N4 -95.5(4)
O11 Ba1 Zn1 O2 118.0(3)
O11 Ba1 Zn1 O5 -104.3(4)
O11 Ba1 Zn1 O12 -0.6(3)
O11 Ba1 Zn1 N1 105.4(4)
O11 Ba1 Zn1 N2 -109.1(4)
O11 Ba1 O1 C2 131.1(9)
O11 Ba1 O1 C3 -46.2(7)
O11 Ba1 O2 Zn1 -49.3(3)
O11 Ba1 O2 C8 124.1(8)
O11 Ba1 O5 Zn1 59.3(3)
O11 Ba1 O5 C14 -96.8(7)
O11 Ba1 O6 Zn2 -125.6(3)
O11 Ba1 O6 C15 46.5(7)
O11 Ba1 O9 Zn2 109.6(3)
O11 Ba1 O9 C28 -77.4(8)
O11 Ba1 O10 C29 124.5(7)
O11 Ba1 O10 C34 -60.9(9)
O11 Ba1 O13 C37 -41.6(17)
O12 Zn1 O2 Ba1 71.5(3)
O12 Zn1 O2 C8 -101.6(9)
O12 Zn1 O5 Ba1 -82.2(3)
O12 Zn1 O5 C14 70.9(9)
O12 Zn1 N1 O3 -63.4(8)
O12 Zn1 N1 C9 118.6(10)
O12 Zn1 N2 O4 108.2(7)
O12 Zn1 N2 C12 -80.4(10)
O13 Ba1 Zn2 O6 -106.3(4)
O13 Ba1 Zn2 O9 109.8(4)
O13 Ba1 Zn2 O14 -4.9(3)
O13 Ba1 Zn2 N3 -123.3(4)
O13 Ba1 Zn2 N4 96.2(4)
O13 Ba1 Zn1 O2 -78.1(3)
O13 Ba1 Zn1 O5 59.6(3)
O13 Ba1 Zn1 O12 163.3(3)
O13 Ba1 Zn1 N1 -90.7(4)
O13 Ba1 Zn1 N2 54.8(3)
O13 Ba1 O1 C2 -56.7(9)
O13 Ba1 O1 C3 126.0(7)
O13 Ba1 O2 Zn1 115.9(3)
O13 Ba1 O2 C8 -70.8(8)
O13 Ba1 O5 Zn1 -130.1(3)
O13 Ba1 O5 C14 73.7(7)
O13 Ba1 O6 Zn2 57.9(3)
O13 Ba1 O6 C15 -130.0(8)
O13 Ba1 O9 Zn2 -55.5(3)
O13 Ba1 O9 C28 117.5(8)
O13 Ba1 O10 C29 -43.4(8)
O13 Ba1 O10 C34 131.3(8)
O13 Ba1 O11 C35 -75.1(19)
O14 Zn2 O6 Ba1 -83.2(3)
O14 Zn2 O6 C15 106.1(9)
O14 Zn2 O9 Ba1 73.7(3)
O14 Zn2 O9 C28 -98.7(10)
O14 Zn2 N3 O7 98.1(7)
O14 Zn2 N3 C23 -99.5(9)
O14 Zn2 N4 O8 -69.4(8)
O14 Zn2 N4 C26 113.4(9)
N1 Zn1 O2 Ba1 170.9(3)
N1 Zn1 O2 C8 -2.2(9)
N1 Zn1 O5 Ba1 99.0(8)
N1 Zn1 O5 C14 -108.0(11)
N1 Zn1 O12 C35 -133.3(10)
N1 Zn1 N2 O4 7.4(7)
N1 Zn1 N2 C12 178.8(10)
N1 O3 C10 C11 -93.8(11)
N2 Zn1 O2 Ba1 -97.9(5)
N2 Zn1 O2 C8 89.1(10)
N2 Zn1 O5 Ba1 176.2(3)
N2 Zn1 O5 C14 -30.8(8)
N2 Zn1 O12 C35 131.2(10)
N2 Zn1 N1 O3 40.4(8)
N2 Zn1 N1 C9 -137.6(10)
N2 O4 C11 C10 56.3(13)
N2 C12 C13 C14 -21.4(16)
N2 C12 C13 C22 163.4(10)
N3 Zn2 O6 Ba1 166.4(3)
N3 Zn2 O6 C15 -4.3(9)
N3 Zn2 O9 Ba1 -99.7(4)
N3 Zn2 O9 C28 87.8(10)
N3 Zn2 O14 C37 139.3(8)
N3 Zn2 N4 O8 42.3(7)
N3 Zn2 N4 C26 -134.9(9)
N3 O7 C24 C25 63.4(12)
N4 Zn2 O6 Ba1 95.7(10)
N4 Zn2 O6 C15 -74.9(14)
N4 Zn2 O9 Ba1 170.1(3)
N4 Zn2 O9 C28 -2.3(10)
N4 Zn2 O14 C37 -125.7(8)
N4 Zn2 N3 O7 -0.2(7)
N4 Zn2 N3 C23 162.3(9)
N4 O8 C25 C24 -95.5(9)
N4 C26 C27 C28 -0.5(18)
N4 C26 C27 C32 -174.9(11)
C2 O1 C3 C4 -4.6(16)
C2 O1 C3 C8 176.9(11)
C3 O1 C2 C1 178.5(12)
C3 C4 C5 C6 -4.0(17)
C4 C3 C8 O2 -179.0(10)
C4 C3 C8 C7 0.5(16)
C4 C5 C6 C7 4.4(16)
C5 C6 C7 C8 -2.5(16)
C5 C6 C7 C9 175.6(10)
C6 C7 C8 O2 179.5(10)
C6 C7 C8 C3 0.0(15)
C6 C7 C9 N1 -174.4(11)
C8 C3 C4 C5 1.5(18)
C8 C7 C9 N1 3.8(18)
C9 C7 C8 O2 1.5(17)
C9 C7 C8 C3 -178.0(10)
C10 O3 N1 Zn1 7.5(12)
C10 O3 N1 C9 -174.2(10)
C11 O4 N2 Zn1 -79.4(9)
C11 O4 N2 C12 107.7(10)
C12 C13 C14 O5 10.9(15)
C12 C13 C14 C15 -165.7(9)
C12 C13 C22 C17 169.2(9)
C12 C13 C22 C21 -15.6(14)
C13 C14 C15 O6 176.2(8)
C13 C14 C15 C16 -5.7(14)
C14 C13 C22 C17 -6.0(15)
C14 C13 C22 C21 169.2(9)
C14 C15 C16 C17 -1.7(13)
C14 C15 C16 C23 -177.3(8)
C15 C16 C17 C18 -176.4(10)
C15 C16 C17 C22 5.3(14)
C15 C16 C23 N3 -7.5(15)
C16 C17 C18 C19 176.2(11)
C16 C17 C22 C13 -1.5(14)
C16 C17 C22 C21 -176.9(9)
C17 C16 C23 N3 176.8(10)
C17 C18 C19 C20 5(2)
C18 C17 C22 C13 -180.0(10)
C18 C17 C22 C21 4.7(14)
C18 C19 C20 C21 -3.4(19)
C19 C20 C21 C22 3.1(17)
C20 C21 C22 C13 -179.1(11)
C20 C21 C22 C17 -3.9(15)
C22 C13 C14 O5 -173.9(9)
C22 C13 C14 C15 9.5(14)
C22 C17 C18 C19 -5.5(18)
C23 C16 C17 C18 -0.8(15)
C23 C16 C17 C22 -179.1(9)
C24 O7 N3 Zn2 -75.9(8)
C24 O7 N3 C23 118.4(9)
C25 O8 N4 Zn2 12.9(11)
C25 O8 N4 C26 -169.5(9)
C26 C27 C28 O9 3.2(16)
C26 C27 C28 C29 -177.6(10)
C26 C27 C32 C31 174.8(12)
C27 C28 C29 O10 -178.8(9)
C27 C28 C29 C30 4.0(15)
C28 C27 C32 C31 0.0(17)
C28 C29 C30 C31 -1.7(17)
C29 O10 C34 C33 -171.4(13)
C29 C30 C31 C32 -1.7(19)
C30 C31 C32 C27 2(2)
C32 C27 C28 O9 177.8(10)
C32 C27 C28 C29 -3.1(14)
C34 O10 C29 C28 176.2(10)
C34 O10 C29 C30 -6.7(16)

loop_
_smtbx_masks_void_nr
_smtbx_masks_void_average_x
_smtbx_masks_void_average_y
_smtbx_masks_void_average_z
_smtbx_masks_void_volume
_smtbx_masks_void_count_electrons
1 -0.184 0.000 0.500 506.1 0.0
